data_7109816
loop_
_publ_author_name
'Naomi E. Stubbs'
'Titel Jurca'
'Erin M. Leitao'
'Christopher H. Woodall'
'Ian Manners'

_publ_section_title
;
 Polyaminoborane main chain scission using N-heterocyclic carbenes;
 formation of donor-stabilised monomeric aminoboranes
;
_journal_name_full Chem.Commun.
_journal_page_first 9098
_journal_paper_doi 10.1039/c3cc44373f
_journal_volume 49
_journal_year 2013
_chemical_formula_moiety 'C39 H46 B Cl2 N3, C7 H8'
_chemical_formula_sum 'C46 H54 B Cl2 N3'
_chemical_formula_weight 730.63
_chemical_name_common Ph2N-BCl2-IPr
_chemical_name_systematic
;
Diphenylaminodichloroborane-1,3-Bis
(2,6-diisopropylphenyl)-1,3-dihydro-2H-imidazol-2-ylidene
;
_space_group_crystal_system orthorhombic
_space_group_IT_number 19
_space_group_name_Hall 'P 2ac 2ab'
_space_group_name_H-M_alt 'P 21 21 21'
_symmetry_space_group_name_Hall 'P 2ac 2ab'
_symmetry_space_group_name_H-M 'P 21 21 21'
_atom_sites_solution_hydrogens geom
_atom_sites_solution_primary direct
_atom_sites_solution_secondary difmap
_audit_creation_date 2013-07-23
_cell_angle_alpha 90.00
_cell_angle_beta 90.00
_cell_angle_gamma 90.00
_cell_formula_units_Z 4
_cell_length_a 10.9067(10)
_cell_length_b 19.265(2)
_cell_length_c 19.688(2)
_cell_measurement_reflns_used 8816
_cell_measurement_temperature 100(2)
_cell_measurement_theta_max 21.88
_cell_measurement_theta_min 2.32
_cell_volume 4136.8(7)
_computing_cell_refinement 'Bruker Apex2 (Bruker, 2011)'
_computing_data_collection 'Bruker Apex2 (Bruker, 2011)'
_computing_data_reduction 'Bruker SAINT V7.68A'
_computing_structure_refinement 'SHELXL-97 (Sheldrick, 2008)'
_computing_structure_solution 'SHELXS-97 (Sheldrick, 2008)'
_diffrn_ambient_temperature 100(2)
_diffrn_measured_fraction_theta_full 0.999
_diffrn_measured_fraction_theta_max 0.999
_diffrn_measurement_device_type 'Bruker Apex II kappa with CCD area detector'
_diffrn_measurement_method 'phi and omega scans, 2deg width'
_diffrn_radiation_monochromator graphite
_diffrn_radiation_source 'fine-focus sealed tube'
_diffrn_radiation_type MoK\a
_diffrn_radiation_wavelength 0.71073
_diffrn_reflns_av_R_equivalents 0.1072
_diffrn_reflns_av_sigmaI/netI 0.0476
_diffrn_reflns_limit_h_max 12
_diffrn_reflns_limit_h_min -12
_diffrn_reflns_limit_k_max 22
_diffrn_reflns_limit_k_min -22
_diffrn_reflns_limit_l_max 23
_diffrn_reflns_limit_l_min -23
_diffrn_reflns_number 99826
_diffrn_reflns_theta_full 24.72
_diffrn_reflns_theta_max 24.72
_diffrn_reflns_theta_min 1.48
_exptl_absorpt_coefficient_mu 0.192
_exptl_absorpt_correction_T_max 0.7461
_exptl_absorpt_correction_T_min 0.6316
_exptl_absorpt_correction_type multi-scan
_exptl_absorpt_process_details SADABS
_exptl_crystal_colour colourless
_exptl_crystal_density_diffrn 1.173
_exptl_crystal_density_method 'not measured'
_exptl_crystal_description needle
_exptl_crystal_F_000 1560
_exptl_crystal_size_max 0.35
_exptl_crystal_size_mid 0.01
_exptl_crystal_size_min 0.01
_refine_diff_density_max 0.371
_refine_diff_density_min -0.423
_refine_diff_density_rms 0.045
_refine_ls_abs_structure_details 'Flack H D (1983), Acta Cryst. A39, 876-881'
_refine_ls_abs_structure_Flack 0.06(5)
_refine_ls_extinction_method none
_refine_ls_goodness_of_fit_ref 1.030
_refine_ls_hydrogen_treatment constr
_refine_ls_matrix_type full
_refine_ls_number_parameters 478
_refine_ls_number_reflns 7058
_refine_ls_number_restraints 0
_refine_ls_restrained_S_all 1.030
_refine_ls_R_factor_all 0.0548
_refine_ls_R_factor_gt 0.0385
_refine_ls_shift/su_max 0.000
_refine_ls_shift/su_mean 0.000
_refine_ls_structure_factor_coef Fsqd
_refine_ls_weighting_details 'calc w=1/[\s^2^(Fo^2^)+(0.0978P)^2^+0.7538P] where P=(Fo^2^+2Fc^2^)/3'
_refine_ls_weighting_scheme calc
_refine_ls_wR_factor_gt 0.0824
_refine_ls_wR_factor_ref 0.0887
_reflns_number_gt 5929
_reflns_number_total 7058
_reflns_threshold_expression >2sigma(I)
_cod_data_source_file c3cc44373f.txt
_cod_data_source_block NS201
_cod_database_code 7109816

loop_
_space_group_symop_id
_space_group_symop_operation_xyz
1 'x, y, z'
2 '-x+1/2, -y, z+1/2'
3 'x+1/2, -y+1/2, -z'
4 '-x, y+1/2, -z+1/2'

loop_
_atom_site_label
_atom_site_type_symbol
_atom_site_fract_x
_atom_site_fract_y
_atom_site_fract_z
_atom_site_U_iso_or_equiv
_atom_site_adp_type
_atom_site_occupancy
_atom_site_symmetry_multiplicity
_atom_site_calc_flag
_atom_site_refinement_flags
B1 B 0.5698(2) 0.41064(16) 0.12257(14) 0.0153(6) Uani 1 1 d .
C1 C 0.6070(2) 0.48872(12) 0.15059(12) 0.0133(5) Uani 1 1 d .
C1S C 0.7053(3) 0.27172(15) 0.79182(17) 0.0344(8) Uani 1 1 d .
C2 C 0.6037(2) 0.60121(13) 0.18134(12) 0.0158(5) Uani 1 1 d .
H2 H 0.5736 0.6460 0.1926 0.019 Uiso 1 1 calc R
C2S C 0.7766(3) 0.24312(15) 0.74187(18) 0.0370(8) Uani 1 1 d .
H2S H 0.8603 0.2331 0.7511 0.044 Uiso 1 1 calc R
C3 C 0.7213(2) 0.58167(13) 0.18013(13) 0.0170(6) Uani 1 1 d .
H3 H 0.7904 0.6099 0.1903 0.020 Uiso 1 1 calc R
C3S C 0.7293(3) 0.22863(17) 0.67852(19) 0.0453(9) Uani 1 1 d .
H3S H 0.7805 0.2091 0.6445 0.054 Uiso 1 1 calc R
C4 C 0.8404(2) 0.47647(13) 0.15208(13) 0.0149(6) Uani 1 1 d .
C4S C 0.6084(4) 0.24228(17) 0.66443(19) 0.0498(10) Uani 1 1 d .
H4S H 0.5761 0.2333 0.6205 0.060 Uiso 1 1 calc R
C5 C 0.8986(2) 0.44981(12) 0.20974(13) 0.0174(6) Uani 1 1 d .
C5S C 0.5341(3) 0.26917(17) 0.7149(2) 0.0423(9) Uani 1 1 d .
H5S H 0.4497 0.2774 0.7060 0.051 Uiso 1 1 calc R
C6 C 1.0116(2) 0.41724(14) 0.19916(14) 0.0207(6) Uani 1 1 d .
H6 H 1.0529 0.3967 0.2366 0.025 Uiso 1 1 calc R
C6S C 0.5823(3) 0.28406(15) 0.77776(18) 0.0350(8) Uani 1 1 d .
H6S H 0.5308 0.3030 0.8120 0.042 Uiso 1 1 calc R
C7 C 1.0643(2) 0.41437(14) 0.13548(15) 0.0249(6) Uani 1 1 d .
H7 H 1.1403 0.3912 0.1294 0.030 Uiso 1 1 calc R
C7S C 0.7586(4) 0.2895(2) 0.8600(2) 0.0656(12) Uani 1 1 d .
H7SA H 0.8211 0.3256 0.8546 0.098 Uiso 1 1 calc R
H7SB H 0.7960 0.2480 0.8800 0.098 Uiso 1 1 calc R
H7SC H 0.6934 0.3066 0.8900 0.098 Uiso 1 1 calc R
C8 C 1.0073(2) 0.44488(14) 0.08082(15) 0.0226(6) Uani 1 1 d .
H8 H 1.0461 0.4436 0.0376 0.027 Uiso 1 1 calc R
C9 C 0.8939(2) 0.47759(13) 0.08723(13) 0.0175(6) Uani 1 1 d .
C10 C 0.8376(2) 0.51673(15) 0.02757(14) 0.0225(6) Uani 1 1 d .
H10 H 0.7472 0.5197 0.0354 0.027 Uiso 1 1 calc R
C11 C 0.8881(3) 0.59120(16) 0.02396(15) 0.0327(7) Uani 1 1 d .
H11A H 0.8701 0.6154 0.0666 0.049 Uiso 1 1 calc R
H11B H 0.8493 0.6159 -0.0139 0.049 Uiso 1 1 calc R
H11C H 0.9770 0.5897 0.0169 0.049 Uiso 1 1 calc R
C12 C 0.8583(3) 0.48052(18) -0.04043(15) 0.0369(8) Uani 1 1 d .
H12A H 0.8124 0.5048 -0.0760 0.055 Uiso 1 1 calc R
H12B H 0.8298 0.4324 -0.0375 0.055 Uiso 1 1 calc R
H12C H 0.9459 0.4811 -0.0515 0.055 Uiso 1 1 calc R
C13 C 0.8489(2) 0.45963(14) 0.28115(14) 0.0195(6) Uani 1 1 d .
H13 H 0.7587 0.4681 0.2779 0.023 Uiso 1 1 calc R
C14 C 0.9088(3) 0.52397(14) 0.31365(14) 0.0237(6) Uani 1 1 d .
H14A H 0.9976 0.5168 0.3169 0.036 Uiso 1 1 calc R
H14B H 0.8749 0.5311 0.3592 0.036 Uiso 1 1 calc R
H14C H 0.8921 0.5649 0.2855 0.036 Uiso 1 1 calc R
C15 C 0.8696(2) 0.39685(14) 0.32672(14) 0.0239(6) Uani 1 1 d .
H15A H 0.8373 0.3552 0.3044 0.036 Uiso 1 1 calc R
H15B H 0.8272 0.4039 0.3701 0.036 Uiso 1 1 calc R
H15C H 0.9576 0.3910 0.3350 0.036 Uiso 1 1 calc R
C16 C 0.4021(2) 0.55441(12) 0.15604(12) 0.0131(5) Uani 1 1 d .
C17 C 0.3572(2) 0.57240(13) 0.09200(13) 0.0171(6) Uani 1 1 d .
C18 C 0.2334(2) 0.58966(14) 0.08786(14) 0.0216(6) Uani 1 1 d .
H18 H 0.1992 0.6017 0.0451 0.026 Uiso 1 1 calc R
C19 C 0.1591(2) 0.58953(14) 0.14481(14) 0.0228(6) Uani 1 1 d .
H19 H 0.0749 0.6015 0.1408 0.027 Uiso 1 1 calc R
C20 C 0.2067(2) 0.57218(13) 0.20703(14) 0.0197(6) Uani 1 1 d .
H20 H 0.1548 0.5728 0.2458 0.024 Uiso 1 1 calc R
C21 C 0.3299(2) 0.55365(13) 0.21473(14) 0.0167(6) Uani 1 1 d .
C22 C 0.3780(2) 0.53370(14) 0.28409(13) 0.0224(6) Uani 1 1 d .
H22 H 0.4653 0.5187 0.2786 0.027 Uiso 1 1 calc R
C23 C 0.3762(3) 0.59564(17) 0.33285(15) 0.0428(9) Uani 1 1 d .
H23A H 0.4273 0.6330 0.3145 0.064 Uiso 1 1 calc R
H23B H 0.4082 0.5813 0.3772 0.064 Uiso 1 1 calc R
H23C H 0.2918 0.6123 0.3381 0.064 Uiso 1 1 calc R
C24 C 0.3062(3) 0.47231(18) 0.31303(17) 0.0391(9) Uani 1 1 d .
H24A H 0.2199 0.4854 0.3184 0.059 Uiso 1 1 calc R
H24B H 0.3402 0.4594 0.3573 0.059 Uiso 1 1 calc R
H24C H 0.3124 0.4328 0.2819 0.059 Uiso 1 1 calc R
C25 C 0.4379(2) 0.57553(14) 0.02936(13) 0.0219(6) Uani 1 1 d .
H25 H 0.5140 0.5484 0.0393 0.026 Uiso 1 1 calc R
C26 C 0.4765(3) 0.65036(16) 0.01389(16) 0.0364(8) Uani 1 1 d .
H26A H 0.4035 0.6783 0.0041 0.055 Uiso 1 1 calc R
H26B H 0.5312 0.6508 -0.0256 0.055 Uiso 1 1 calc R
H26C H 0.5193 0.6698 0.0533 0.055 Uiso 1 1 calc R
C27 C 0.3764(3) 0.54241(18) -0.03200(15) 0.0407(8) Uani 1 1 d .
H27A H 0.3453 0.4964 -0.0196 0.061 Uiso 1 1 calc R
H27B H 0.4361 0.5378 -0.0689 0.061 Uiso 1 1 calc R
H27C H 0.3081 0.5717 -0.0470 0.061 Uiso 1 1 calc R
C28 C 0.6269(2) 0.33121(13) 0.22084(13) 0.0148(5) Uani 1 1 d .
C29 C 0.6672(2) 0.26638(13) 0.24488(14) 0.0187(6) Uani 1 1 d .
H29 H 0.7057 0.2349 0.2145 0.022 Uiso 1 1 calc R
C30 C 0.6515(2) 0.24767(14) 0.31280(14) 0.0220(6) Uani 1 1 d .
H30 H 0.6790 0.2034 0.3277 0.026 Uiso 1 1 calc R
C31 C 0.5970(2) 0.29196(13) 0.35861(14) 0.0229(6) Uani 1 1 d .
H31 H 0.5873 0.2791 0.4049 0.028 Uiso 1 1 calc R
C32 C 0.5567(2) 0.35584(14) 0.33530(14) 0.0193(6) Uani 1 1 d .
H32 H 0.5189 0.3871 0.3662 0.023 Uiso 1 1 calc R
C33 C 0.5702(2) 0.37521(13) 0.26831(13) 0.0176(6) Uani 1 1 d .
H33 H 0.5405 0.4192 0.2539 0.021 Uiso 1 1 calc R
C34 C 0.6896(2) 0.29831(13) 0.10857(13) 0.0166(6) Uani 1 1 d .
C35 C 0.8154(2) 0.28862(14) 0.10273(15) 0.0242(7) Uani 1 1 d .
H35 H 0.8699 0.3179 0.1272 0.029 Uiso 1 1 calc R
C36 C 0.8621(3) 0.23660(15) 0.06142(15) 0.0289(7) Uani 1 1 d .
H36 H 0.9482 0.2298 0.0585 0.035 Uiso 1 1 calc R
C37 C 0.7842(3) 0.19474(14) 0.02455(15) 0.0288(7) Uani 1 1 d .
H37 H 0.8160 0.1594 -0.0041 0.035 Uiso 1 1 calc R
C38 C 0.6586(3) 0.20486(14) 0.02990(15) 0.0289(7) Uani 1 1 d .
H38 H 0.6043 0.1764 0.0044 0.035 Uiso 1 1 calc R
C39 C 0.6116(2) 0.25602(13) 0.07199(13) 0.0212(6) Uani 1 1 d .
H39 H 0.5254 0.2620 0.0757 0.025 Uiso 1 1 calc R
Cl1 Cl 0.59119(6) 0.41372(3) 0.02810(3) 0.02587(16) Uani 1 1 d .
Cl2 Cl 0.39860(5) 0.39777(3) 0.13635(3) 0.01920(14) Uani 1 1 d .
N1 N 0.72337(17) 0.51275(10) 0.16130(10) 0.0137(5) Uani 1 1 d .
N2 N 0.53405(17) 0.54438(10) 0.16333(11) 0.0130(5) Uani 1 1 d .
N3 N 0.64199(17) 0.35127(10) 0.15279(10) 0.0137(5) Uani 1 1 d .

loop_
_atom_site_aniso_label
_atom_site_aniso_U_11
_atom_site_aniso_U_22
_atom_site_aniso_U_33
_atom_site_aniso_U_23
_atom_site_aniso_U_13
_atom_site_aniso_U_12
B1 0.0148(14) 0.0197(16) 0.0114(14) -0.0030(13) 0.0016(11) -0.0019(12)
C1 0.0116(11) 0.0162(13) 0.0120(13) 0.0016(10) -0.0003(11) 0.0008(11)
C1S 0.0439(19) 0.0212(16) 0.038(2) 0.0106(14) -0.0052(16) -0.0023(14)
C2 0.0179(12) 0.0121(13) 0.0173(13) -0.0016(11) 0.0001(11) -0.0001(12)
C2S 0.0293(16) 0.0219(17) 0.060(2) 0.0080(16) -0.0039(17) 0.0026(14)
C3 0.0184(13) 0.0136(14) 0.0189(14) -0.0014(11) -0.0043(11) -0.0019(11)
C3S 0.056(2) 0.0277(19) 0.053(2) 0.0030(16) 0.019(2) -0.0030(17)
C4 0.0077(11) 0.0126(13) 0.0243(16) -0.0033(11) 0.0008(11) 0.0011(10)
C4S 0.071(3) 0.0312(19) 0.048(2) 0.0025(17) -0.017(2) -0.018(2)
C5 0.0138(12) 0.0130(12) 0.0255(15) -0.0023(11) 0.0005(12) -0.0033(11)
C5S 0.0289(16) 0.0276(18) 0.070(3) 0.0153(18) -0.0146(18) -0.0061(14)
C6 0.0125(12) 0.0185(14) 0.0312(16) 0.0013(12) -0.0074(11) -0.0003(11)
C6S 0.0354(18) 0.0187(16) 0.051(2) 0.0049(15) 0.0108(17) -0.0008(13)
C7 0.0152(12) 0.0203(15) 0.0391(18) -0.0056(14) 0.0023(12) 0.0009(11)
C7S 0.093(3) 0.054(2) 0.050(3) 0.011(2) -0.021(2) -0.001(2)
C8 0.0168(13) 0.0243(15) 0.0267(16) -0.0026(13) 0.0038(12) -0.0024(11)
C9 0.0134(12) 0.0173(13) 0.0219(15) -0.0074(11) -0.0007(12) -0.0038(11)
C10 0.0166(13) 0.0335(16) 0.0176(15) -0.0016(13) 0.0000(12) -0.0002(12)
C11 0.0279(15) 0.0427(18) 0.0275(16) 0.0113(15) -0.0027(13) -0.0030(15)
C12 0.0284(15) 0.056(2) 0.0261(18) -0.0086(16) -0.0023(13) 0.0066(15)
C13 0.0133(12) 0.0191(15) 0.0260(16) 0.0028(12) -0.0036(12) 0.0004(10)
C14 0.0252(14) 0.0221(14) 0.0237(15) 0.0001(12) -0.0001(13) -0.0028(13)
C15 0.0214(14) 0.0216(15) 0.0288(16) 0.0055(13) -0.0036(11) -0.0030(12)
C16 0.0120(11) 0.0094(12) 0.0179(14) -0.0031(10) -0.0008(11) 0.0011(11)
C17 0.0207(13) 0.0109(13) 0.0197(15) -0.0042(11) -0.0014(11) -0.0011(10)
C18 0.0198(13) 0.0224(15) 0.0224(15) -0.0048(13) -0.0070(12) 0.0030(12)
C19 0.0122(12) 0.0221(15) 0.0340(17) -0.0052(14) -0.0028(12) 0.0028(11)
C20 0.0150(13) 0.0155(14) 0.0287(17) -0.0005(12) 0.0067(12) -0.0012(11)
C21 0.0175(13) 0.0094(13) 0.0232(16) -0.0003(11) 0.0041(11) 0.0008(10)
C22 0.0246(14) 0.0238(15) 0.0186(15) 0.0040(12) 0.0039(12) 0.0097(12)
C23 0.066(2) 0.042(2) 0.0203(16) -0.0078(15) -0.0097(16) 0.0281(18)
C24 0.0279(16) 0.048(2) 0.042(2) 0.0230(17) 0.0165(14) 0.0112(15)
C25 0.0221(14) 0.0280(16) 0.0157(14) -0.0033(13) 0.0007(11) 0.0058(11)
C26 0.0459(18) 0.0337(18) 0.0296(19) 0.0035(15) 0.0138(15) 0.0041(15)
C27 0.0409(18) 0.060(2) 0.0214(17) -0.0129(17) -0.0039(15) 0.0026(16)
C28 0.0098(12) 0.0165(13) 0.0182(14) -0.0013(11) -0.0017(10) -0.0026(10)
C29 0.0167(13) 0.0133(14) 0.0262(16) -0.0024(12) 0.0013(11) 0.0002(11)
C30 0.0249(14) 0.0148(15) 0.0263(17) 0.0049(12) -0.0042(12) -0.0017(11)
C31 0.0245(13) 0.0263(15) 0.0180(15) 0.0031(12) 0.0001(13) -0.0038(13)
C32 0.0180(13) 0.0208(14) 0.0192(15) -0.0044(12) 0.0008(11) 0.0001(11)
C33 0.0179(13) 0.0138(13) 0.0211(15) -0.0013(11) -0.0011(11) 0.0000(10)
C34 0.0232(14) 0.0123(13) 0.0143(14) 0.0022(11) 0.0021(11) 0.0009(11)
C35 0.0224(15) 0.0202(16) 0.0300(18) 0.0004(13) 0.0017(12) -0.0004(12)
C36 0.0290(16) 0.0279(17) 0.0297(18) 0.0045(14) 0.0125(13) 0.0097(13)
C37 0.0483(18) 0.0208(15) 0.0172(15) -0.0018(13) 0.0106(15) 0.0124(14)
C38 0.0444(18) 0.0210(15) 0.0213(16) -0.0063(13) -0.0046(14) -0.0003(13)
C39 0.0245(14) 0.0185(14) 0.0207(15) 0.0011(12) -0.0039(12) 0.0000(12)
Cl1 0.0293(3) 0.0233(4) 0.0249(4) -0.0017(3) 0.0001(3) 0.0005(3)
Cl2 0.0129(3) 0.0186(3) 0.0261(4) -0.0034(3) -0.0011(3) -0.0011(3)
N1 0.0097(10) 0.0148(11) 0.0166(12) -0.0008(9) 0.0003(9) 0.0012(8)
N2 0.0119(10) 0.0146(11) 0.0125(11) 0.0005(9) -0.0004(9) 0.0003(9)
N3 0.0131(10) 0.0135(11) 0.0146(12) -0.0026(9) 0.0003(9) 0.0023(8)

loop_
_atom_type_symbol
_atom_type_description
_atom_type_scat_dispersion_real
_atom_type_scat_dispersion_imag
_atom_type_scat_source
C C 0.0033 0.0016 'International Tables Vol C Tables 4.2.6.8 and 6.1.1.4'
H H 0.0000 0.0000 'International Tables Vol C Tables 4.2.6.8 and 6.1.1.4'
B B 0.0013 0.0007 'International Tables Vol C Tables 4.2.6.8 and 6.1.1.4'
Cl Cl 0.1484 0.1585 'International Tables Vol C Tables 4.2.6.8 and 6.1.1.4'
N N 0.0061 0.0033 'International Tables Vol C Tables 4.2.6.8 and 6.1.1.4'

loop_
_geom_angle_atom_site_label_1
_geom_angle_atom_site_label_2
_geom_angle_atom_site_label_3
_geom_angle
N3 B1 C1 115.4(2)
N3 B1 Cl1 110.48(17)
C1 B1 Cl1 105.76(17)
N3 B1 Cl2 110.89(18)
C1 B1 Cl2 108.18(17)
Cl1 B1 Cl2 105.52(13)
N2 C1 N1 104.4(2)
N2 C1 B1 129.5(2)
N1 C1 B1 126.0(2)
C2S C1S C6S 118.3(3)
C2S C1S C7S 121.0(3)
C6S C1S C7S 120.8(3)
C3 C2 N2 107.5(2)
C3 C2 H2 126.3
N2 C2 H2 126.3
C1S C2S C3S 121.2(3)
C1S C2S H2S 119.4
C3S C2S H2S 119.4
C2 C3 N1 106.9(2)
C2 C3 H3 126.5
N1 C3 H3 126.5
C4S C3S C2S 120.3(3)
C4S C3S H3S 119.9
C2S C3S H3S 119.9
C5 C4 C9 123.7(2)
C5 C4 N1 118.0(2)
C9 C4 N1 117.8(2)
C3S C4S C5S 119.3(3)
C3S C4S H4S 120.3
C5S C4S H4S 120.3
C4 C5 C6 116.3(2)
C4 C5 C13 123.0(2)
C6 C5 C13 120.5(2)
C6S C5S C4S 120.1(3)
C6S C5S H5S 120.0
C4S C5S H5S 120.0
C7 C6 C5 121.3(2)
C7 C6 H6 119.3
C5 C6 H6 119.3
C5S C6S C1S 120.8(3)
C5S C6S H6S 119.6
C1S C6S H6S 119.6
C8 C7 C6 120.4(2)
C8 C7 H7 119.8
C6 C7 H7 119.8
C1S C7S H7SA 109.5
C1S C7S H7SB 109.5
H7SA C7S H7SB 109.5
C1S C7S H7SC 109.5
H7SA C7S H7SC 109.5
H7SB C7S H7SC 109.5
C7 C8 C9 121.6(3)
C7 C8 H8 119.2
C9 C8 H8 119.2
C8 C9 C4 116.4(2)
C8 C9 C10 120.7(2)
C4 C9 C10 122.7(2)
C9 C10 C12 113.0(2)
C9 C10 C11 110.7(2)
C12 C10 C11 109.5(2)
C9 C10 H10 107.9
C12 C10 H10 107.9
C11 C10 H10 107.9
C10 C11 H11A 109.5
C10 C11 H11B 109.5
H11A C11 H11B 109.5
C10 C11 H11C 109.5
H11A C11 H11C 109.5
H11B C11 H11C 109.5
C10 C12 H12A 109.5
C10 C12 H12B 109.5
H12A C12 H12B 109.5
C10 C12 H12C 109.5
H12A C12 H12C 109.5
H12B C12 H12C 109.5
C5 C13 C15 113.2(2)
C5 C13 C14 109.5(2)
C15 C13 C14 109.4(2)
C5 C13 H13 108.2
C15 C13 H13 108.2
C14 C13 H13 108.2
C13 C14 H14A 109.5
C13 C14 H14B 109.5
H14A C14 H14B 109.5
C13 C14 H14C 109.5
H14A C14 H14C 109.5
H14B C14 H14C 109.5
C13 C15 H15A 109.5
C13 C15 H15B 109.5
H15A C15 H15B 109.5
C13 C15 H15C 109.5
H15A C15 H15C 109.5
H15B C15 H15C 109.5
C17 C16 C21 123.4(2)
C17 C16 N2 117.9(2)
C21 C16 N2 118.2(2)
C18 C17 C16 116.9(2)
C18 C17 C25 120.4(2)
C16 C17 C25 122.7(2)
C19 C18 C17 121.3(2)
C19 C18 H18 119.3
C17 C18 H18 119.3
C20 C19 C18 120.2(2)
C20 C19 H19 119.9
C18 C19 H19 119.9
C19 C20 C21 121.5(3)
C19 C20 H20 119.2
C21 C20 H20 119.2
C16 C21 C20 116.7(2)
C16 C21 C22 123.6(2)
C20 C21 C22 119.7(2)
C21 C22 C24 110.8(2)
C21 C22 C23 111.3(2)
C24 C22 C23 111.2(3)
C21 C22 H22 107.8
C24 C22 H22 107.8
C23 C22 H22 107.8
C22 C23 H23A 109.5
C22 C23 H23B 109.5
H23A C23 H23B 109.5
C22 C23 H23C 109.5
H23A C23 H23C 109.5
H23B C23 H23C 109.5
C22 C24 H24A 109.5
C22 C24 H24B 109.5
H24A C24 H24B 109.5
C22 C24 H24C 109.5
H24A C24 H24C 109.5
H24B C24 H24C 109.5
C17 C25 C27 111.9(2)
C17 C25 C26 111.0(2)
C27 C25 C26 111.0(3)
C17 C25 H25 107.6
C27 C25 H25 107.6
C26 C25 H25 107.6
C25 C26 H26A 109.5
C25 C26 H26B 109.5
H26A C26 H26B 109.5
C25 C26 H26C 109.5
H26A C26 H26C 109.5
H26B C26 H26C 109.5
C25 C27 H27A 109.5
C25 C27 H27B 109.5
H27A C27 H27B 109.5
C25 C27 H27C 109.5
H27A C27 H27C 109.5
H27B C27 H27C 109.5
N3 C28 C33 121.3(2)
N3 C28 C29 122.0(2)
C33 C28 C29 116.7(2)
C30 C29 C28 120.9(2)
C30 C29 H29 119.5
C28 C29 H29 119.5
C31 C30 C29 121.4(3)
C31 C30 H30 119.3
C29 C30 H30 119.3
C30 C31 C32 118.1(3)
C30 C31 H31 121.0
C32 C31 H31 121.0
C33 C32 C31 121.6(2)
C33 C32 H32 119.2
C31 C32 H32 119.2
C32 C33 C28 121.3(2)
C32 C33 H33 119.3
C28 C33 H33 119.3
C39 C34 C35 119.1(3)
C39 C34 N3 120.8(2)
C35 C34 N3 120.1(2)
C36 C35 C34 120.5(3)
C36 C35 H35 119.7
C34 C35 H35 119.7
C37 C36 C35 120.3(3)
C37 C36 H36 119.8
C35 C36 H36 119.8
C36 C37 C38 119.1(3)
C36 C37 H37 120.4
C38 C37 H37 120.4
C39 C38 C37 120.7(3)
C39 C38 H38 119.6
C37 C38 H38 119.6
C34 C39 C38 120.2(3)
C34 C39 H39 119.9
C38 C39 H39 119.9
C1 N1 C3 110.7(2)
C1 N1 C4 128.86(19)
C3 N1 C4 120.41(19)
C1 N2 C2 110.59(18)
C1 N2 C16 131.6(2)
C2 N2 C16 117.6(2)
C28 N3 C34 115.1(2)
C28 N3 B1 121.56(19)
C34 N3 B1 119.1(2)

loop_
_geom_bond_atom_site_label_1
_geom_bond_atom_site_label_2
_geom_bond_distance
B1 N3 1.510(4)
B1 C1 1.653(4)
B1 Cl1 1.875(3)
B1 Cl2 1.903(3)
C1 N2 1.359(3)
C1 N1 1.367(3)
C1S C2S 1.370(5)
C1S C6S 1.391(4)
C1S C7S 1.503(5)
C2 C3 1.338(3)
C2 N2 1.379(3)
C2 H2 0.9500
C2S C3S 1.378(5)
C2S H2S 0.9500
C3 N1 1.379(3)
C3 H3 0.9500
C3S C4S 1.373(5)
C3S H3S 0.9500
C4 C5 1.398(4)
C4 C9 1.404(4)
C4 N1 1.466(3)
C4S C5S 1.382(5)
C4S H4S 0.9500
C5 C6 1.399(4)
C5 C13 1.518(4)
C5S C6S 1.376(5)
C5S H5S 0.9500
C6 C7 1.380(4)
C6 H6 0.9500
C6S H6S 0.9500
C7 C8 1.375(4)
C7 H7 0.9500
C7S H7SA 0.9800
C7S H7SB 0.9800
C7S H7SC 0.9800
C8 C9 1.394(4)
C8 H8 0.9500
C9 C10 1.525(4)
C10 C12 1.526(4)
C10 C11 1.538(4)
C10 H10 1.0000
C11 H11A 0.9800
C11 H11B 0.9800
C11 H11C 0.9800
C12 H12A 0.9800
C12 H12B 0.9800
C12 H12C 0.9800
C13 C15 1.523(4)
C13 C14 1.540(4)
C13 H13 1.0000
C14 H14A 0.9800
C14 H14B 0.9800
C14 H14C 0.9800
C15 H15A 0.9800
C15 H15B 0.9800
C15 H15C 0.9800
C16 C17 1.396(3)
C16 C21 1.398(3)
C16 N2 1.459(3)
C17 C18 1.394(3)
C17 C25 1.516(4)
C18 C19 1.383(4)
C18 H18 0.9500
C19 C20 1.372(4)
C19 H19 0.9500
C20 C21 1.399(3)
C20 H20 0.9500
C21 C22 1.513(4)
C22 C24 1.529(4)
C22 C23 1.532(4)
C22 H22 1.0000
C23 H23A 0.9800
C23 H23B 0.9800
C23 H23C 0.9800
C24 H24A 0.9800
C24 H24B 0.9800
C24 H24C 0.9800
C25 C27 1.522(4)
C25 C26 1.532(4)
C25 H25 1.0000
C26 H26A 0.9800
C26 H26B 0.9800
C26 H26C 0.9800
C27 H27A 0.9800
C27 H27B 0.9800
C27 H27C 0.9800
C28 N3 1.404(3)
C28 C33 1.406(4)
C28 C29 1.406(4)
C29 C30 1.395(4)
C29 H29 0.9500
C30 C31 1.377(4)
C30 H30 0.9500
C31 C32 1.385(4)
C31 H31 0.9500
C32 C33 1.379(4)
C32 H32 0.9500
C33 H33 0.9500
C34 C39 1.381(4)
C34 C35 1.389(4)
C34 N3 1.438(3)
C35 C36 1.387(4)
C35 H35 0.9500
C36 C37 1.378(4)
C36 H36 0.9500
C37 C38 1.387(4)
C37 H37 0.9500
C38 C39 1.386(4)
C38 H38 0.9500
C39 H39 0.9500

loop_
_geom_torsion_atom_site_label_1
_geom_torsion_atom_site_label_2
_geom_torsion_atom_site_label_3
_geom_torsion_atom_site_label_4
_geom_torsion
N3 B1 C1 N2 -143.0(2)
Cl1 B1 C1 N2 94.5(3)
Cl2 B1 C1 N2 -18.2(3)
N3 B1 C1 N1 42.3(3)
Cl1 B1 C1 N1 -80.2(3)
Cl2 B1 C1 N1 167.2(2)
C6S C1S C2S C3S 1.9(4)
C7S C1S C2S C3S -178.0(3)
N2 C2 C3 N1 0.0(3)
C1S C2S C3S C4S -0.5(5)
C2S C3S C4S C5S -1.5(5)
C9 C4 C5 C6 -5.9(4)
N1 C4 C5 C6 -178.3(2)
C9 C4 C5 C13 169.5(2)
N1 C4 C5 C13 -2.8(3)
C3S C4S C5S C6S 2.0(5)
C4 C5 C6 C7 2.5(4)
C13 C5 C6 C7 -173.0(2)
C4S C5S C6S C1S -0.7(5)
C2S C1S C6S C5S -1.3(4)
C7S C1S C6S C5S 178.6(3)
C5 C6 C7 C8 1.2(4)
C6 C7 C8 C9 -1.9(4)
C7 C8 C9 C4 -1.2(4)
C7 C8 C9 C10 174.4(2)
C5 C4 C9 C8 5.3(4)
N1 C4 C9 C8 177.6(2)
C5 C4 C9 C10 -170.2(2)
N1 C4 C9 C10 2.1(3)
C8 C9 C10 C12 38.8(3)
C4 C9 C10 C12 -145.8(2)
C8 C9 C10 C11 -84.3(3)
C4 C9 C10 C11 91.0(3)
C4 C5 C13 C15 143.9(2)
C6 C5 C13 C15 -40.8(3)
C4 C5 C13 C14 -93.8(3)
C6 C5 C13 C14 81.5(3)
C21 C16 C17 C18 -0.6(4)
N2 C16 C17 C18 -172.7(2)
C21 C16 C17 C25 177.7(2)
N2 C16 C17 C25 5.6(3)
C16 C17 C18 C19 0.6(4)
C25 C17 C18 C19 -177.7(2)
C17 C18 C19 C20 0.0(4)
C18 C19 C20 C21 -0.6(4)
C17 C16 C21 C20 0.0(4)
N2 C16 C21 C20 172.1(2)
C17 C16 C21 C22 179.5(2)
N2 C16 C21 C22 -8.4(4)
C19 C20 C21 C16 0.6(4)
C19 C20 C21 C22 -179.0(2)
C16 C21 C22 C24 -121.6(3)
C20 C21 C22 C24 57.9(3)
C16 C21 C22 C23 114.1(3)
C20 C21 C22 C23 -66.4(3)
C18 C17 C25 C27 -45.4(3)
C16 C17 C25 C27 136.4(3)
C18 C17 C25 C26 79.2(3)
C16 C17 C25 C26 -99.0(3)
N3 C28 C29 C30 179.8(2)
C33 C28 C29 C30 -0.4(3)
C28 C29 C30 C31 -0.4(4)
C29 C30 C31 C32 0.6(4)
C30 C31 C32 C33 0.0(4)
C31 C32 C33 C28 -0.9(4)
N3 C28 C33 C32 -179.2(2)
C29 C28 C33 C32 1.0(3)
C39 C34 C35 C36 -0.8(4)
N3 C34 C35 C36 178.5(2)
C34 C35 C36 C37 1.3(4)
C35 C36 C37 C38 -0.7(4)
C36 C37 C38 C39 -0.4(4)
C35 C34 C39 C38 -0.2(4)
N3 C34 C39 C38 -179.6(2)
C37 C38 C39 C34 0.9(4)
N2 C1 N1 C3 0.0(3)
B1 C1 N1 C3 175.7(2)
N2 C1 N1 C4 -176.8(2)
B1 C1 N1 C4 -1.0(4)
C2 C3 N1 C1 0.0(3)
C2 C3 N1 C4 177.1(2)
C5 C4 N1 C1 -100.7(3)
C9 C4 N1 C1 86.5(3)
C5 C4 N1 C3 82.8(3)
C9 C4 N1 C3 -90.0(3)
N1 C1 N2 C2 0.1(3)
B1 C1 N2 C2 -175.5(2)
N1 C1 N2 C16 174.6(2)
B1 C1 N2 C16 -0.9(4)
C3 C2 N2 C1 -0.1(3)
C3 C2 N2 C16 -175.5(2)
C17 C16 N2 C1 -83.4(3)
C21 C16 N2 C1 104.1(3)
C17 C16 N2 C2 90.8(3)
C21 C16 N2 C2 -81.7(3)
C33 C28 N3 C34 -173.7(2)
C29 C28 N3 C34 6.1(3)
C33 C28 N3 B1 -16.9(3)
C29 C28 N3 B1 162.9(2)
C39 C34 N3 C28 93.4(3)
C35 C34 N3 C28 -85.9(3)
C39 C34 N3 B1 -64.0(3)
C35 C34 N3 B1 116.7(3)
C1 B1 N3 C28 69.9(3)
Cl1 B1 N3 C28 -170.16(17)
Cl2 B1 N3 C28 -53.5(3)
C1 B1 N3 C34 -134.2(2)
Cl1 B1 N3 C34 -14.3(3)
Cl2 B1 N3 C34 102.4(2)
